data_7038718
loop_
_publ_author_name
'Fitzpatrick, A. J.'
'Stepanovic, S.'
'M\"uller-Bunz, H'
'Gruden-Pavlovi\'c, M A'
'Garc\'ia-Fern\'andez, P'
'Morgan, G. G.'

_publ_section_title
;
 Challenges in assignment of orbital populations in a high spin
 manganese(iii) complex.
;
_journal_issue 15
_journal_name_full 'Dalton transactions (Cambridge, England : 2003)'
_journal_page_first 6702
_journal_page_last 6708
_journal_paper_doi 10.1039/c5dt03914b
_journal_volume 45
_journal_year 2016
_chemical_formula_moiety 'C24 H30 F2 Mn N4 O2, F6 P'
_chemical_formula_sum 'C24 H30 F8 Mn N4 O2 P'
_chemical_formula_weight 644.43
_chemical_name_systematic
; 
 ? 
;
_space_group_IT_number 14
_symmetry_cell_setting monoclinic
_symmetry_space_group_name_Hall '-P 2yn'
_symmetry_space_group_name_H-M 'P 1 21/n 1'
_atom_sites_solution_hydrogens geom
_atom_sites_solution_primary direct
_atom_sites_solution_secondary difmap
_audit_creation_method SHELXL-97
_audit_update_record
;
2015-08-10 deposited with the CCDC.
2016-03-07 downloaded from the CCDC.
;
_cell_angle_alpha 90.00
_cell_angle_beta 95.3305(9)
_cell_angle_gamma 90.00
_cell_formula_units_Z 4
_cell_length_a 10.5191(1)
_cell_length_b 17.2551(2)
_cell_length_c 14.5888(2)
_cell_measurement_reflns_used 40411
_cell_measurement_temperature 100(2)
_cell_measurement_theta_max 32.6940
_cell_measurement_theta_min 3.7460
_cell_volume 2636.53(5)
_computing_cell_refinement
; 
CrysAlisPro, Agilent Technologies, 
Version 1.171.36.24a (release 19-12-2012 CrysAlis171 .NET) 
(compiled Dec 19 2012,11:08:27) 
;
_computing_data_collection
; 
CrysAlisPro, Agilent Technologies, 
Version 1.171.36.24a (release 19-12-2012 CrysAlis171 .NET) 
(compiled Dec 19 2012,11:08:27) 
;
_computing_data_reduction
; 
CrysAlisPro, Agilent Technologies, 
Version 1.171.36.24a (release 19-12-2012 CrysAlis171 .NET) 
(compiled Dec 19 2012,11:08:27) 
;
_computing_structure_refinement 'SHELXL-97 (Sheldrick, 2008)'
_computing_structure_solution 'SHELXS-97 (Sheldrick, 2008)'
_diffrn_ambient_temperature 100(2)
_diffrn_detector_area_resol_mean 10.3196
_diffrn_measured_fraction_theta_full 0.990
_diffrn_measured_fraction_theta_max 0.947
_diffrn_measurement_device_type 'SuperNova, Dual, Cu at zero, Atlas'
_diffrn_measurement_method '\w scans'
_diffrn_radiation_monochromator mirror
_diffrn_radiation_source 'SuperNova (Mo) X-ray Source'
_diffrn_radiation_type MoK\a
_diffrn_radiation_wavelength 0.71073
_diffrn_reflns_av_R_equivalents 0.0286
_diffrn_reflns_av_sigmaI/netI 0.0158
_diffrn_reflns_limit_h_max 16
_diffrn_reflns_limit_h_min -15
_diffrn_reflns_limit_k_max 26
_diffrn_reflns_limit_k_min -25
_diffrn_reflns_limit_l_max 21
_diffrn_reflns_limit_l_min -22
_diffrn_reflns_number 82385
_diffrn_reflns_theta_full 32.00
_diffrn_reflns_theta_max 32.99
_diffrn_reflns_theta_min 2.80
_exptl_absorpt_coefficient_mu 0.649
_exptl_absorpt_correction_T_max 0.894
_exptl_absorpt_correction_T_min 0.849
_exptl_absorpt_correction_type analytical
_exptl_absorpt_process_details
; 
CrysAlisPro, Agilent Technologies, 
Version 1.171.36.24a (release 19-12-2012 CrysAlis171 .NET) 
(compiled Dec 19 2012,11:08:27) 
Analytical numeric absorption correction using a multifaceted crystal 
model based on expressions derived by R.C. Clark & J.S. Reid. 
(Clark, R. C. & Reid, J. S. (1995). Acta Cryst. A51, 887-897) 
;
_exptl_crystal_colour black
_exptl_crystal_density_diffrn 1.623
_exptl_crystal_density_method 'not measured'
_exptl_crystal_description irregular
_exptl_crystal_F_000 1320
_exptl_crystal_recrystallization_method 'Re-crystallisation from solvent: '
_exptl_crystal_size_max 0.3763
_exptl_crystal_size_mid 0.3125
_exptl_crystal_size_min 0.2438
_refine_diff_density_max 0.887
_refine_diff_density_min -0.489
_refine_diff_density_rms 0.063
_refine_ls_extinction_method none
_refine_ls_goodness_of_fit_ref 1.024
_refine_ls_hydrogen_treatment mixed
_refine_ls_matrix_type full
_refine_ls_number_parameters 396
_refine_ls_number_reflns 9396
_refine_ls_number_restraints 0
_refine_ls_restrained_S_all 1.024
_refine_ls_R_factor_all 0.0367
_refine_ls_R_factor_gt 0.0331
_refine_ls_shift/su_max 0.002
_refine_ls_shift/su_mean 0.000
_refine_ls_structure_factor_coef Fsqd
_refine_ls_weighting_details 'calc w=1/[\s^2^(Fo^2^)+(0.0427P)^2^+1.7721P] where P=(Fo^2^+2Fc^2^)/3'
_refine_ls_weighting_scheme calc
_refine_ls_wR_factor_gt 0.0871
_refine_ls_wR_factor_ref 0.0896
_reflns_number_gt 8612
_reflns_number_total 9396
_reflns_threshold_expression I>2\s(I)
_cod_data_source_file c5dt03914b2.cif
_cod_data_source_block mor885(2)
_cod_depositor_comments 'Adding full bibliography for 7038716--7038719.cif.'
_cod_original_sg_symbol_H-M 'P 21/n'
_cod_database_code 7038718

loop_
_symmetry_equiv_pos_as_xyz
'x, y, z'
'-x+1/2, y+1/2, -z+1/2'
'-x, -y, -z'
'x-1/2, -y-1/2, z-1/2'

loop_
_atom_site_label
_atom_site_type_symbol
_atom_site_fract_x
_atom_site_fract_y
_atom_site_fract_z
_atom_site_U_iso_or_equiv
_atom_site_adp_type
_atom_site_occupancy
_atom_site_symmetry_multiplicity
_atom_site_calc_flag
_atom_site_refinement_flags
_atom_site_disorder_assembly
_atom_site_disorder_group
Mn1 Mn 0.310351(15) 0.067803(9) 0.735619(11) 0.01170(4) Uani 1 1 d . . .
O1 O 0.32925(7) 0.02518(5) 0.62024(5) 0.01482(14) Uani 1 1 d . . .
C1 C 0.26972(10) -0.04033(6) 0.59346(7) 0.01334(17) Uani 1 1 d . . .
C2 C 0.33605(11) -0.09338(7) 0.54221(8) 0.01619(18) Uani 1 1 d . . .
H2 H 0.4189 -0.0804 0.5261 0.019 Uiso 1 1 calc R . .
C3 C 0.28313(11) -0.16399(7) 0.51482(8) 0.01772(19) Uani 1 1 d . . .
H3 H 0.3286 -0.1994 0.4802 0.021 Uiso 1 1 calc R . .
C4 C 0.16201(11) -0.18199(6) 0.53914(8) 0.01717(19) Uani 1 1 d . . .
F1 F 0.11136(7) -0.25221(4) 0.51476(6) 0.02329(15) Uani 1 1 d . . .
C5 C 0.09128(10) -0.13085(6) 0.58549(8) 0.01629(19) Uani 1 1 d . . .
H5 H 0.0076 -0.1444 0.5992 0.020 Uiso 1 1 calc R . .
C6 C 0.14327(10) -0.05821(6) 0.61272(7) 0.01352(17) Uani 1 1 d . . .
C7 C 0.06142(10) 0.00099(6) 0.65089(7) 0.01406(17) Uani 1 1 d . . .
C8 C -0.08050(10) -0.00445(7) 0.62361(9) 0.0197(2) Uani 1 1 d . . .
H8A H -0.1245 -0.0189 0.6774 0.029 Uiso 1 1 calc R . .
H8B H -0.0967 -0.0438 0.5755 0.029 Uiso 1 1 calc R . .
H8C H -0.1123 0.0458 0.6002 0.029 Uiso 1 1 calc R . .
N1 N 0.11224(9) 0.05631(5) 0.70192(6) 0.01437(16) Uani 1 1 d . . .
C9 C 0.03342(11) 0.12152(7) 0.72963(8) 0.01758(19) Uani 1 1 d . . .
H9A H 0.0539 0.1322 0.7960 0.021 Uiso 1 1 calc R . .
H9B H -0.0580 0.1073 0.7196 0.021 Uiso 1 1 calc R . .
C10 C 0.05784(12) 0.19452(7) 0.67397(9) 0.0218(2) Uani 1 1 d . . .
H10A H 0.0544 0.1804 0.6080 0.026 Uiso 1 1 calc R . .
H10B H -0.0117 0.2321 0.6811 0.026 Uiso 1 1 calc R . .
C11 C 0.18498(13) 0.23379(7) 0.70172(9) 0.0218(2) Uani 1 1 d . . .
H11A H 0.1865 0.2850 0.6713 0.026 Uiso 1 1 calc R . .
H11B H 0.1937 0.2424 0.7691 0.026 Uiso 1 1 calc R . .
N2 N 0.29393(10) 0.18722(6) 0.67629(7) 0.01755(17) Uani 1 1 d . . .
H1N2 H 0.2853(16) 0.1804(10) 0.6176(12) 0.021(4) Uiso 1 1 d . . .
C12 C 0.41670(12) 0.22654(7) 0.70167(9) 0.0213(2) Uani 1 1 d . . .
H12A H 0.4232 0.2413 0.7675 0.026 Uiso 1 1 calc R . .
H12B H 0.4225 0.2742 0.6645 0.026 Uiso 1 1 calc R . .
C13 C 0.52381(12) 0.17161(7) 0.68392(8) 0.0213(2) Uani 1 1 d . . .
H13A H 0.5168 0.1567 0.6181 0.026 Uiso 1 1 calc R . .
H13B H 0.6072 0.1975 0.6988 0.026 Uiso 1 1 calc R . .
N3 N 0.51575(9) 0.10165(6) 0.74182(7) 0.01734(17) Uani 1 1 d . . .
H1N3 H 0.5345(18) 0.1154(11) 0.7973(13) 0.026(4) Uiso 1 1 d . . .
C14 C 0.60734(11) 0.04163(8) 0.71783(9) 0.0223(2) Uani 1 1 d . . .
H14A H 0.6942 0.0642 0.7227 0.027 Uiso 1 1 calc R . .
H14B H 0.5859 0.0257 0.6530 0.027 Uiso 1 1 calc R . .
C15 C 0.60765(11) -0.02967(8) 0.77903(9) 0.0219(2) Uani 1 1 d . . .
H15A H 0.6282 -0.0133 0.8437 0.026 Uiso 1 1 calc R . .
H15B H 0.6767 -0.0647 0.7629 0.026 Uiso 1 1 calc R . .
C16 C 0.48260(11) -0.07530(7) 0.77259(8) 0.01754(19) Uani 1 1 d . . .
H16A H 0.4547 -0.0860 0.7071 0.021 Uiso 1 1 calc R . .
H16B H 0.4967 -0.1256 0.8046 0.021 Uiso 1 1 calc R . .
N4 N 0.38146(9) -0.03197(5) 0.81424(6) 0.01427(16) Uani 1 1 d . . .
C17 C 0.36189(10) -0.04374(6) 0.89955(7) 0.01474(18) Uani 1 1 d . . .
C18 C 0.43602(12) -0.10151(7) 0.96153(8) 0.0208(2) Uani 1 1 d . . .
H18A H 0.5171 -0.1134 0.9365 0.031 Uiso 1 1 calc R . .
H18B H 0.3860 -0.1492 0.9649 0.031 Uiso 1 1 calc R . .
H18C H 0.4530 -0.0794 1.0233 0.031 Uiso 1 1 calc R . .
C19 C 0.26637(10) 0.00322(6) 0.94303(7) 0.01440(18) Uani 1 1 d . . .
C20 C 0.20663(11) -0.02751(7) 1.01758(8) 0.0182(2) Uani 1 1 d . . .
H20 H 0.2208 -0.0799 1.0358 0.022 Uiso 1 1 calc R . .
C21 C 0.12769(11) 0.01899(8) 1.06367(8) 0.0199(2) Uani 1 1 d . . .
F2 F 0.07254(8) -0.01106(6) 1.13646(5) 0.02908(18) Uani 1 1 d . . .
C22 C 0.10307(11) 0.09548(8) 1.03992(8) 0.0205(2) Uani 1 1 d . . .
H22 H 0.0486 0.1263 1.0734 0.025 Uiso 1 1 calc R . .
C23 C 0.15982(11) 0.12578(7) 0.96614(8) 0.0182(2) Uani 1 1 d . . .
H23 H 0.1432 0.1781 0.9485 0.022 Uiso 1 1 calc R . .
C24 C 0.24171(10) 0.08096(6) 0.91663(7) 0.01404(17) Uani 1 1 d . . .
O2 O 0.29646(8) 0.11552(5) 0.84843(5) 0.01530(14) Uani 1 1 d . . .
P P 0.79464(3) 0.27504(2) 0.89665(2) 0.02422(7) Uani 1 1 d . . .
F3A F 0.70080(14) 0.31661(6) 0.81816(8) 0.0365(3) Uani 0.868(2) 1 d P A 1
F4A F 0.88558(15) 0.23563(9) 0.97748(9) 0.0463(4) Uani 0.868(2) 1 d P A 1
F5A F 0.68898(11) 0.28563(10) 0.96752(8) 0.0517(4) Uani 0.868(2) 1 d P A 1
F6A F 0.7409(2) 0.19310(7) 0.86575(10) 0.0581(5) Uani 0.868(2) 1 d P A 1
F7A F 0.90312(19) 0.26935(11) 0.82948(15) 0.0694(6) Uani 0.868(2) 1 d P A 1
F8A F 0.84818(14) 0.35893(8) 0.92958(12) 0.0579(4) Uani 0.868(2) 1 d P A 1
F3B F 0.7568(10) 0.3061(6) 0.7988(7) 0.044(2) Uiso 0.132(2) 1 d P A 2
F4B F 0.8293(9) 0.2206(5) 0.9880(6) 0.0338(18) Uiso 0.132(2) 1 d P A 2
F5B F 0.7599(12) 0.3384(7) 0.9512(8) 0.066(3) Uiso 0.132(2) 1 d P A 2
F6B F 0.6462(10) 0.2382(6) 0.8995(7) 0.057(3) Uiso 0.132(2) 1 d P A 2
F7B F 0.8046(13) 0.1906(8) 0.8338(9) 0.064(3) Uiso 0.132(2) 1 d P A 2
F8B F 0.9376(16) 0.2777(10) 0.8825(13) 0.087(5) Uiso 0.132(2) 1 d P A 2

loop_
_atom_site_aniso_label
_atom_site_aniso_U_11
_atom_site_aniso_U_22
_atom_site_aniso_U_33
_atom_site_aniso_U_23
_atom_site_aniso_U_13
_atom_site_aniso_U_12
Mn1 0.01146(7) 0.01199(7) 0.01178(7) -0.00046(5) 0.00179(5) -0.00027(5)
O1 0.0141(3) 0.0165(3) 0.0141(3) -0.0024(3) 0.0030(3) -0.0029(3)
C1 0.0128(4) 0.0154(4) 0.0117(4) -0.0001(3) 0.0006(3) -0.0004(3)
C2 0.0152(4) 0.0180(5) 0.0156(4) -0.0016(4) 0.0028(3) 0.0001(4)
C3 0.0193(5) 0.0168(5) 0.0171(5) -0.0019(4) 0.0015(4) 0.0018(4)
C4 0.0178(5) 0.0134(4) 0.0196(5) -0.0005(4) -0.0021(4) -0.0006(4)
F1 0.0228(3) 0.0137(3) 0.0325(4) -0.0037(3) -0.0022(3) -0.0025(3)
C5 0.0139(4) 0.0159(4) 0.0188(5) 0.0010(4) -0.0001(3) -0.0014(3)
C6 0.0123(4) 0.0144(4) 0.0137(4) 0.0008(3) 0.0004(3) 0.0002(3)
C7 0.0124(4) 0.0152(4) 0.0147(4) 0.0031(3) 0.0017(3) 0.0005(3)
C8 0.0117(4) 0.0221(5) 0.0249(5) -0.0001(4) 0.0004(4) 0.0012(4)
N1 0.0136(4) 0.0153(4) 0.0144(4) 0.0008(3) 0.0021(3) 0.0020(3)
C9 0.0164(5) 0.0176(5) 0.0191(5) -0.0002(4) 0.0031(4) 0.0046(4)
C10 0.0229(5) 0.0187(5) 0.0236(5) 0.0038(4) 0.0009(4) 0.0061(4)
C11 0.0263(6) 0.0146(5) 0.0249(5) 0.0028(4) 0.0045(4) 0.0034(4)
N2 0.0211(4) 0.0163(4) 0.0154(4) 0.0010(3) 0.0026(3) -0.0009(3)
C12 0.0263(6) 0.0165(5) 0.0216(5) -0.0002(4) 0.0050(4) -0.0061(4)
C13 0.0210(5) 0.0227(5) 0.0211(5) -0.0015(4) 0.0065(4) -0.0078(4)
N3 0.0155(4) 0.0196(4) 0.0172(4) -0.0035(3) 0.0033(3) -0.0027(3)
C14 0.0141(5) 0.0262(6) 0.0276(6) -0.0063(5) 0.0068(4) -0.0010(4)
C15 0.0128(4) 0.0269(6) 0.0255(5) -0.0061(4) -0.0008(4) 0.0039(4)
C16 0.0154(5) 0.0177(5) 0.0191(5) -0.0036(4) -0.0006(4) 0.0040(4)
N4 0.0128(4) 0.0144(4) 0.0153(4) -0.0014(3) -0.0004(3) 0.0008(3)
C17 0.0143(4) 0.0134(4) 0.0160(4) 0.0004(3) -0.0018(3) -0.0011(3)
C18 0.0239(5) 0.0181(5) 0.0196(5) 0.0030(4) -0.0028(4) 0.0040(4)
C19 0.0133(4) 0.0164(4) 0.0132(4) 0.0004(3) -0.0004(3) -0.0014(3)
C20 0.0172(5) 0.0216(5) 0.0152(4) 0.0031(4) -0.0006(4) -0.0041(4)
C21 0.0169(5) 0.0299(6) 0.0130(4) 0.0021(4) 0.0020(4) -0.0059(4)
F2 0.0278(4) 0.0421(5) 0.0186(3) 0.0057(3) 0.0091(3) -0.0074(3)
C22 0.0176(5) 0.0275(6) 0.0168(5) -0.0040(4) 0.0042(4) -0.0010(4)
C23 0.0189(5) 0.0190(5) 0.0170(5) -0.0035(4) 0.0034(4) -0.0003(4)
C24 0.0138(4) 0.0159(4) 0.0124(4) -0.0010(3) 0.0007(3) -0.0016(3)
O2 0.0196(4) 0.0134(3) 0.0134(3) -0.0009(3) 0.0041(3) -0.0015(3)
P 0.02439(15) 0.02661(16) 0.02248(15) -0.00019(12) 0.00659(12) 0.00091(12)
F3A 0.0526(8) 0.0274(5) 0.0280(5) 0.0061(4) -0.0036(5) 0.0041(5)
F4A 0.0399(8) 0.0599(9) 0.0371(6) -0.0012(6) -0.0073(5) 0.0227(7)
F5A 0.0260(5) 0.0981(12) 0.0330(6) 0.0107(6) 0.0127(4) 0.0139(6)
F6A 0.1005(14) 0.0226(5) 0.0450(8) 0.0095(5) -0.0262(8) -0.0201(7)
F7A 0.0755(11) 0.0718(11) 0.0701(12) 0.0083(9) 0.0560(10) 0.0210(9)
F8A 0.0463(8) 0.0357(7) 0.0890(11) -0.0224(7) -0.0087(7) -0.0083(5)

loop_
_atom_type_symbol
_atom_type_description
_atom_type_scat_dispersion_real
_atom_type_scat_dispersion_imag
_atom_type_scat_source
C C 0.0033 0.0016 'International Tables Vol C Tables 4.2.6.8 and 6.1.1.4'
H H 0.0000 0.0000 'International Tables Vol C Tables 4.2.6.8 and 6.1.1.4'
N N 0.0061 0.0033 'International Tables Vol C Tables 4.2.6.8 and 6.1.1.4'
O O 0.0106 0.0060 'International Tables Vol C Tables 4.2.6.8 and 6.1.1.4'
F F 0.0171 0.0103 'International Tables Vol C Tables 4.2.6.8 and 6.1.1.4'
P P 0.1023 0.0942 'International Tables Vol C Tables 4.2.6.8 and 6.1.1.4'
Mn Mn 0.3368 0.7283 'International Tables Vol C Tables 4.2.6.8 and 6.1.1.4'

loop_
_geom_angle_atom_site_label_1
_geom_angle_atom_site_label_2
_geom_angle_atom_site_label_3
_geom_angle
O2 Mn1 O1 176.60(4)
O2 Mn1 N1 95.22(4)
O1 Mn1 N1 86.46(4)
O2 Mn1 N4 86.26(4)
O1 Mn1 N4 95.98(4)
N1 Mn1 N4 109.56(4)
O2 Mn1 N3 90.21(4)
O1 Mn1 N3 87.47(4)
N1 Mn1 N3 165.35(4)
N4 Mn1 N3 84.32(4)
O2 Mn1 N2 85.69(4)
O1 Mn1 N2 91.43(4)
N1 Mn1 N2 87.55(4)
N4 Mn1 N2 161.69(4)
N3 Mn1 N2 79.29(4)
C1 O1 Mn1 120.83(7)
O1 C1 C2 117.68(9)
O1 C1 C6 123.36(9)
C2 C1 C6 118.95(10)
C3 C2 C1 121.35(10)
C3 C2 H2 119.3
C1 C2 H2 119.3
C2 C3 C4 118.51(10)
C2 C3 H3 120.7
C4 C3 H3 120.7
F1 C4 C5 119.04(10)
F1 C4 C3 118.65(10)
C5 C4 C3 122.30(10)
C4 C5 C6 119.78(10)
C4 C5 H5 120.1
C6 C5 H5 120.1
C5 C6 C1 118.94(10)
C5 C6 C7 119.76(9)
C1 C6 C7 120.93(9)
N1 C7 C6 120.15(9)
N1 C7 C8 122.82(10)
C6 C7 C8 116.97(9)
C7 C8 H8A 109.5
C7 C8 H8B 109.5
H8A C8 H8B 109.5
C7 C8 H8C 109.5
H8A C8 H8C 109.5
H8B C8 H8C 109.5
C7 N1 C9 120.46(9)
C7 N1 Mn1 123.39(7)
C9 N1 Mn1 115.66(7)
N1 C9 C10 110.80(9)
N1 C9 H9A 109.5
C10 C9 H9A 109.5
N1 C9 H9B 109.5
C10 C9 H9B 109.5
H9A C9 H9B 108.1
C11 C10 C9 114.31(10)
C11 C10 H10A 108.7
C9 C10 H10A 108.7
C11 C10 H10B 108.7
C9 C10 H10B 108.7
H10A C10 H10B 107.6
N2 C11 C10 112.02(10)
N2 C11 H11A 109.2
C10 C11 H11A 109.2
N2 C11 H11B 109.2
C10 C11 H11B 109.2
H11A C11 H11B 107.9
C11 N2 C12 111.64(10)
C11 N2 Mn1 116.02(7)
C12 N2 Mn1 107.00(7)
C11 N2 H1N2 108.2(12)
C12 N2 H1N2 108.7(12)
Mn1 N2 H1N2 104.8(12)
N2 C12 C13 108.51(9)
N2 C12 H12A 110.0
C13 C12 H12A 110.0
N2 C12 H12B 110.0
C13 C12 H12B 110.0
H12A C12 H12B 108.4
N3 C13 C12 109.27(9)
N3 C13 H13A 109.8
C12 C13 H13A 109.8
N3 C13 H13B 109.8
C12 C13 H13B 109.8
H13A C13 H13B 108.3
C14 N3 C13 111.28(9)
C14 N3 Mn1 117.18(7)
C13 N3 Mn1 107.27(7)
C14 N3 H1N3 108.8(13)
C13 N3 H1N3 107.2(13)
Mn1 N3 H1N3 104.5(13)
N3 C14 C15 113.19(10)
N3 C14 H14A 108.9
C15 C14 H14A 108.9
N3 C14 H14B 108.9
C15 C14 H14B 108.9
H14A C14 H14B 107.8
C14 C15 C16 115.21(10)
C14 C15 H15A 108.5
C16 C15 H15A 108.5
C14 C15 H15B 108.5
C16 C15 H15B 108.5
H15A C15 H15B 107.5
N4 C16 C15 111.27(9)
N4 C16 H16A 109.4
C15 C16 H16A 109.4
N4 C16 H16B 109.4
C15 C16 H16B 109.4
H16A C16 H16B 108.0
C17 N4 C16 120.04(9)
C17 N4 Mn1 123.77(7)
C16 N4 Mn1 114.30(7)
N4 C17 C19 120.05(10)
N4 C17 C18 123.93(10)
C19 C17 C18 115.97(10)
C17 C18 H18A 109.5
C17 C18 H18B 109.5
H18A C18 H18B 109.5
C17 C18 H18C 109.5
H18A C18 H18C 109.5
H18B C18 H18C 109.5
C20 C19 C24 118.94(10)
C20 C19 C17 119.62(10)
C24 C19 C17 121.21(9)
C21 C20 C19 119.40(11)
C21 C20 H20 120.3
C19 C20 H20 120.3
F2 C21 C20 118.72(11)
F2 C21 C22 118.45(11)
C20 C21 C22 122.83(11)
C23 C22 C21 118.18(11)
C23 C22 H22 120.9
C21 C22 H22 120.9
C22 C23 C24 121.45(11)
C22 C23 H23 119.3
C24 C23 H23 119.3
O2 C24 C23 117.66(10)
O2 C24 C19 123.09(10)
C23 C24 C19 119.20(10)
C24 O2 Mn1 122.47(7)
F5B P F8B 111.0(8)
F5B P F3B 101.2(6)
F8B P F3B 92.1(7)
F6A P F7A 91.59(11)
F6A P F5A 92.00(11)
F7A P F5A 176.36(11)
F6A P F4A 90.21(8)
F7A P F4A 90.80(10)
F5A P F4A 88.61(8)
F6A P F3A 90.93(7)
F7A P F3A 90.98(10)
F5A P F3A 89.54(7)
F4A P F3A 177.86(7)
F6A P F8A 179.08(11)
F7A P F8A 89.32(10)
F5A P F8A 87.09(9)
F4A P F8A 89.63(9)
F3A P F8A 89.20(7)
F5B P F4B 92.0(6)
F8B P F4B 88.8(7)
F3B P F4B 165.5(5)
F5B P F6B 89.4(6)
F8B P F6B 158.8(7)
F3B P F6B 89.6(5)
F4B P F6B 84.3(5)
F5B P F7B 167.7(7)
F8B P F7B 81.2(8)
F3B P F7B 79.9(6)
F4B P F7B 85.9(5)
F6B P F7B 78.3(6)

loop_
_geom_bond_atom_site_label_1
_geom_bond_atom_site_label_2
_geom_bond_distance
Mn1 O2 1.8581(8)
Mn1 O1 1.8644(8)
Mn1 N1 2.1056(9)
Mn1 N4 2.1633(9)
Mn1 N3 2.2319(10)
Mn1 N2 2.2354(10)
O1 C1 1.3331(13)
C1 C2 1.4074(15)
C1 C6 1.4187(14)
C2 C3 1.3831(16)
C2 H2 0.9500
C3 C4 1.3891(16)
C3 H3 0.9500
C4 F1 1.3577(13)
C4 C5 1.3721(16)
C5 C6 1.4099(15)
C5 H5 0.9500
C6 C7 1.4779(15)
C7 N1 1.2950(14)
C7 C8 1.5117(15)
C8 H8A 0.9800
C8 H8B 0.9800
C8 H8C 0.9800
N1 C9 1.4762(14)
C9 C10 1.5332(17)
C9 H9A 0.9900
C9 H9B 0.9900
C10 C11 1.5202(19)
C10 H10A 0.9900
C10 H10B 0.9900
C11 N2 1.4751(16)
C11 H11A 0.9900
C11 H11B 0.9900
N2 C12 1.4753(16)
N2 H1N2 0.861(18)
C12 C13 1.5130(18)
C12 H12A 0.9900
C12 H12B 0.9900
C13 N3 1.4803(16)
C13 H13A 0.9900
C13 H13B 0.9900
N3 C14 1.4784(16)
N3 H1N3 0.849(19)
C14 C15 1.5200(19)
C14 H14A 0.9900
C14 H14B 0.9900
C15 C16 1.5284(17)
C15 H15A 0.9900
C15 H15B 0.9900
C16 N4 1.4766(14)
C16 H16A 0.9900
C16 H16B 0.9900
N4 C17 1.2962(14)
C17 C19 1.4789(15)
C17 C18 1.5126(15)
C18 H18A 0.9800
C18 H18B 0.9800
C18 H18C 0.9800
C19 C20 1.4092(15)
C19 C24 1.4130(15)
C20 C21 1.3745(17)
C20 H20 0.9500
C21 F2 1.3593(13)
C21 C22 1.3828(18)
C22 C23 1.3811(16)
C22 H22 0.9500
C23 C24 1.4063(15)
C23 H23 0.9500
C24 O2 1.3355(13)
P F5B 1.421(12)
P F8B 1.537(17)
P F3B 1.541(10)
P F6A 1.5732(12)
P F7A 1.5747(13)
P F5A 1.5973(11)
P F4A 1.5996(12)
P F3A 1.6093(12)
P F8A 1.6103(13)
P F4B 1.644(8)
P F6B 1.690(11)
P F7B 1.730(13)

loop_
_geom_torsion_atom_site_label_1
_geom_torsion_atom_site_label_2
_geom_torsion_atom_site_label_3
_geom_torsion_atom_site_label_4
_geom_torsion
N1 Mn1 O1 C1 -50.56(8)
N4 Mn1 O1 C1 58.76(8)
N3 Mn1 O1 C1 142.78(8)
N2 Mn1 O1 C1 -138.01(8)
Mn1 O1 C1 C2 -141.84(8)
Mn1 O1 C1 C6 39.25(13)
O1 C1 C2 C3 177.46(10)
C6 C1 C2 C3 -3.57(16)
C1 C2 C3 C4 -0.09(17)
C2 C3 C4 F1 -178.04(10)
C2 C3 C4 C5 3.04(17)
F1 C4 C5 C6 178.91(10)
C3 C4 C5 C6 -2.18(17)
C4 C5 C6 C1 -1.60(16)
C4 C5 C6 C7 171.50(10)
O1 C1 C6 C5 -176.72(10)
C2 C1 C6 C5 4.37(15)
O1 C1 C6 C7 10.26(16)
C2 C1 C6 C7 -168.65(10)
C5 C6 C7 N1 158.11(10)
C1 C6 C7 N1 -28.93(15)
C5 C6 C7 C8 -24.82(14)
C1 C6 C7 C8 148.14(10)
C6 C7 N1 C9 171.48(9)
C8 C7 N1 C9 -5.42(16)
C6 C7 N1 Mn1 -0.18(14)
C8 C7 N1 Mn1 -177.08(8)
O2 Mn1 N1 C7 -150.47(9)
O1 Mn1 N1 C7 32.50(9)
N4 Mn1 N1 C7 -62.60(9)
N3 Mn1 N1 C7 98.18(16)
N2 Mn1 N1 C7 124.08(9)
O2 Mn1 N1 C9 37.50(8)
O1 Mn1 N1 C9 -139.53(8)
N4 Mn1 N1 C9 125.38(7)
N3 Mn1 N1 C9 -73.85(17)
N2 Mn1 N1 C9 -47.95(8)
C7 N1 C9 C10 -104.48(12)
Mn1 N1 C9 C10 67.80(11)
N1 C9 C10 C11 -73.91(13)
C9 C10 C11 N2 69.46(13)
C10 C11 N2 C12 178.77(10)
C10 C11 N2 Mn1 -58.29(12)
O2 Mn1 N2 C11 -51.48(8)
O1 Mn1 N2 C11 130.34(8)
N1 Mn1 N2 C11 43.95(8)
N4 Mn1 N2 C11 -115.64(12)
N3 Mn1 N2 C11 -142.51(9)
O2 Mn1 N2 C12 73.86(7)
O1 Mn1 N2 C12 -104.32(7)
N1 Mn1 N2 C12 169.29(8)
N4 Mn1 N2 C12 9.70(16)
N3 Mn1 N2 C12 -17.17(7)
C11 N2 C12 C13 173.41(10)
Mn1 N2 C12 C13 45.47(10)
N2 C12 C13 N3 -61.16(12)
C12 C13 N3 C14 172.25(10)
C12 C13 N3 Mn1 42.87(10)
O2 Mn1 N3 C14 134.63(9)
O1 Mn1 N3 C14 -47.85(9)
N1 Mn1 N3 C14 -113.42(15)
N4 Mn1 N3 C14 48.42(9)
N2 Mn1 N3 C14 -139.79(9)
O2 Mn1 N3 C13 -99.43(7)
O1 Mn1 N3 C13 78.09(7)
N1 Mn1 N3 C13 12.52(19)
N4 Mn1 N3 C13 174.35(7)
N2 Mn1 N3 C13 -13.85(7)
C13 N3 C14 C15 176.87(10)
Mn1 N3 C14 C15 -59.20(12)
N3 C14 C15 C16 63.70(14)
C14 C15 C16 N4 -70.25(13)
C15 C16 N4 C17 -93.74(12)
C15 C16 N4 Mn1 71.22(10)
O2 Mn1 N4 C17 20.43(9)
O1 Mn1 N4 C17 -162.14(9)
N1 Mn1 N4 C17 -73.78(9)
N3 Mn1 N4 C17 111.02(9)
N2 Mn1 N4 C17 84.51(14)
O2 Mn1 N4 C16 -143.89(7)
O1 Mn1 N4 C16 33.53(7)
N1 Mn1 N4 C16 121.89(7)
N3 Mn1 N4 C16 -53.31(7)
N2 Mn1 N4 C16 -79.81(14)
C16 N4 C17 C19 176.04(9)
Mn1 N4 C17 C19 12.56(14)
C16 N4 C17 C18 -1.06(16)
Mn1 N4 C17 C18 -164.53(8)
N4 C17 C19 C20 153.68(10)
C18 C17 C19 C20 -29.00(14)
N4 C17 C19 C24 -31.91(15)
C18 C17 C19 C24 145.41(10)
C24 C19 C20 C21 -1.03(16)
C17 C19 C20 C21 173.50(10)
C19 C20 C21 F2 -178.85(10)
C19 C20 C21 C22 0.33(17)
F2 C21 C22 C23 179.73(10)
C20 C21 C22 C23 0.55(18)
C21 C22 C23 C24 -0.71(18)
C22 C23 C24 O2 -177.52(10)
C22 C23 C24 C19 0.01(17)
C20 C19 C24 O2 178.25(10)
C17 C19 C24 O2 3.81(16)
C20 C19 C24 C23 0.87(15)
C17 C19 C24 C23 -173.57(10)
C23 C24 O2 Mn1 -137.59(9)
C19 C24 O2 Mn1 44.99(13)
N1 Mn1 O2 C24 61.35(9)
N4 Mn1 O2 C24 -47.98(8)
N3 Mn1 O2 C24 -132.27(8)
N2 Mn1 O2 C24 148.48(9)
